data_4519395
loop_
_publ_author_name
'Ul\<c, Jan'
'Asanuma, Yuya'
'Moss, Robert'
'Manca, Gabriele'
'C\'isa\<rov\'a, Ivana'
'Kotora, Martin'

_publ_section_title
;
 Computational, Mechanistic, and Experimental Insights into Regioselective
 Catalytic C-C Bond Activation in Linear 1-Aza-[3]triphenylene.
;
_journal_issue 10
_journal_name_full 'ACS omega'
_journal_page_first 8665
_journal_page_last 8674
_journal_paper_doi 10.1021/acsomega.1c06664
_journal_volume 7
_journal_year 2022
_chemical_compound_source 'synthesized by the authors'
_chemical_formula_moiety 'C51 H45 N Si2'
_chemical_formula_sum 'C51 H45 N Si2'
_chemical_formula_weight 728.06
_space_group_crystal_system triclinic
_space_group_IT_number 2
_space_group_name_Hall '-P 1'
_space_group_name_H-M_alt 'P -1'
_atom_sites_solution_hydrogens geom
_atom_sites_solution_primary direct
_atom_sites_solution_secondary difmap
_audit_creation_method SHELXL-2018/3
_cell_angle_alpha 70.893(2)
_cell_angle_beta 73.798(2)
_cell_angle_gamma 74.546(2)
_cell_formula_units_Z 2
_cell_length_a 11.0371(6)
_cell_length_b 13.4132(7)
_cell_length_c 15.6060(9)
_cell_measurement_reflns_used 9825
_cell_measurement_temperature 120(2)
_cell_measurement_theta_max 72.3048
_cell_measurement_theta_min 3.5541
_cell_volume 2057.0(2)
_computing_cell_refinement 'SAINT V8.38A (Bruker AXS Inc., 2017)'
_computing_data_collection 'Bruker Instrument Service vV6.2.9'
_computing_data_reduction 'SAINT V8.38A (Bruker AXS Inc., 2017)'
_computing_structure_refinement 'SHELXL-2018/3 (Sheldrick, 2018)'
_computing_structure_solution 'SHELXT 2014/5 (Sheldrick, 2014)'
_diffrn_ambient_temperature 120(2)
_diffrn_measured_fraction_theta_full 0.998
_diffrn_measured_fraction_theta_max 0.992
_diffrn_measurement_device_type 'Bruker D8 VENTURE Kappa Duo PHOTON 100 CMOS'
_diffrn_measurement_method '\f and \w scans'
_diffrn_radiation_monochromator 'Helios Cu  multilayer optic'
_diffrn_radiation_type CuK\a
_diffrn_radiation_wavelength 1.54178
_diffrn_reflns_av_R_equivalents 0.0363
_diffrn_reflns_av_unetI/netI 0.0262
_diffrn_reflns_Laue_measured_fraction_full 0.998
_diffrn_reflns_Laue_measured_fraction_max 0.992
_diffrn_reflns_limit_h_max 13
_diffrn_reflns_limit_h_min -12
_diffrn_reflns_limit_k_max 16
_diffrn_reflns_limit_k_min -16
_diffrn_reflns_limit_l_max 19
_diffrn_reflns_limit_l_min -19
_diffrn_reflns_number 43416
_diffrn_reflns_point_group_measured_fraction_full 0.998
_diffrn_reflns_point_group_measured_fraction_max 0.992
_diffrn_reflns_theta_full 67.679
_diffrn_reflns_theta_max 72.484
_diffrn_reflns_theta_min 3.554
_diffrn_source 'I\mS  micro-focus sealed tube'
_exptl_absorpt_coefficient_mu 1.043
_exptl_absorpt_correction_T_max 0.93
_exptl_absorpt_correction_T_min 0.85
_exptl_absorpt_correction_type multi-scan
_exptl_absorpt_process_details
;
SADABS-2016/2 - Bruker AXS area detector scaling and absorption correction
;
_exptl_crystal_colour colourless-yellow
_exptl_crystal_density_diffrn 1.175
_exptl_crystal_description prism
_exptl_crystal_F_000 772
_exptl_crystal_size_max 0.212
_exptl_crystal_size_mid 0.189
_exptl_crystal_size_min 0.068
_refine_diff_density_max 0.300
_refine_diff_density_min -0.374
_refine_diff_density_rms 0.042
_refine_ls_extinction_method none
_refine_ls_goodness_of_fit_ref 1.019
_refine_ls_hydrogen_treatment constr
_refine_ls_matrix_type full
_refine_ls_number_parameters 493
_refine_ls_number_reflns 8097
_refine_ls_number_restraints 0
_refine_ls_restrained_S_all 1.019
_refine_ls_R_factor_all 0.0414
_refine_ls_R_factor_gt 0.0360
_refine_ls_shift/su_max 0.001
_refine_ls_shift/su_mean 0.000
_refine_ls_structure_factor_coef Fsqd
_refine_ls_weighting_details 'w=1/[\s^2^(Fo^2^)+(0.0460P)^2^+0.9663P] where P=(Fo^2^+2Fc^2^)/3'
_refine_ls_weighting_scheme calc
_refine_ls_wR_factor_gt 0.0918
_refine_ls_wR_factor_ref 0.0952
_reflns_Friedel_coverage 0.000
_reflns_number_gt 7203
_reflns_number_total 8097
_reflns_threshold_expression 'I > 2\s(I)'
_cod_data_source_file ao1c06664_si_003.cif
_cod_data_source_block cu_ju_rm2_kotora_sq
_cod_database_code 4519395
_shelx_shelxl_version_number 2018/3
_shelx_space_group_comment
;
The symmetry employed for this shelxl refinement is uniquely defined
by the following loop, which should always be used as a source of
symmetry information in preference to the above space-group names.
They are only intended as comments.
;
_shelx_estimated_absorpt_t_min 0.809
_shelx_estimated_absorpt_t_max 0.932

loop_
_space_group_symop_operation_xyz
'x, y, z'
'-x, -y, -z'

loop_
_atom_site_label
_atom_site_type_symbol
_atom_site_fract_x
_atom_site_fract_y
_atom_site_fract_z
_atom_site_U_iso_or_equiv
_atom_site_adp_type
_atom_site_occupancy
_atom_site_site_symmetry_order
_atom_site_calc_flag
_atom_site_refinement_flags_posn
_atom_site_refinement_flags_adp
_atom_site_refinement_flags_occupancy
_atom_site_disorder_assembly
_atom_site_disorder_group
Si1 Si 0.21076(4) 0.29938(3) 0.98518(3) 0.02145(10) Uani 1 1 d . . . . .
Si2 Si 0.55750(4) 0.30970(3) 0.97373(2) 0.01983(9) Uani 1 1 d . . . . .
N1 N 0.78128(11) 0.75807(9) 0.68758(8) 0.0195(2) Uani 1 1 d . . . . .
C2 C 0.85828(13) 0.81115(11) 0.69924(9) 0.0209(3) Uani 1 1 d . . . . .
H2 H 0.887887 0.785611 0.755652 0.025 Uiso 1 1 calc R U . . .
C3 C 0.89883(13) 0.90238(11) 0.63386(9) 0.0218(3) Uani 1 1 d . . . . .
H3 H 0.951949 0.938872 0.646474 0.026 Uiso 1 1 calc R U . . .
C4 C 0.85962(13) 0.93778(11) 0.55080(9) 0.0202(3) Uani 1 1 d . . . . .
H4 H 0.885881 0.999315 0.504930 0.024 Uiso 1 1 calc R U . . .
C5 C 0.78066(12) 0.88261(10) 0.53407(9) 0.0166(3) Uani 1 1 d . . . . .
C6 C 0.73919(12) 0.91438(10) 0.44675(9) 0.0163(3) Uani 1 1 d . . . . .
C7 C 0.65403(12) 0.86368(10) 0.43660(9) 0.0158(2) Uani 1 1 d . . . . .
C8 C 0.60442(12) 0.77764(10) 0.51213(9) 0.0153(2) Uani 1 1 d . . . . .
C9 C 0.50701(12) 0.73395(10) 0.50586(9) 0.0166(3) Uani 1 1 d . . . . .
H9 H 0.474232 0.760880 0.450722 0.020 Uiso 1 1 calc R U . . .
C10 C 0.45562(12) 0.65203(10) 0.57755(9) 0.0158(2) Uani 1 1 d . . . . .
C11 C 0.34606(12) 0.61558(10) 0.57168(9) 0.0160(3) Uani 1 1 d . . . . .
C12 C 0.28848(12) 0.54296(10) 0.64555(9) 0.0164(3) Uani 1 1 d . . . . .
C13 C 0.34032(12) 0.49737(10) 0.72923(9) 0.0166(3) Uani 1 1 d . . . . .
C14 C 0.28224(13) 0.42277(10) 0.80653(9) 0.0183(3) Uani 1 1 d . . . . .
H14 H 0.205344 0.406125 0.803522 0.022 Uiso 1 1 calc R U . . .
C15 C 0.32990(13) 0.37208(10) 0.88668(9) 0.0184(3) Uani 1 1 d . . . . .
C16 C 0.45164(12) 0.39138(10) 0.88777(9) 0.0174(3) Uani 1 1 d . . . . .
C17 C 0.50558(12) 0.46840(10) 0.81286(9) 0.0170(3) Uani 1 1 d . . . . .
H17 H 0.584250 0.483236 0.814550 0.020 Uiso 1 1 calc R U . . .
C18 C 0.45147(12) 0.52581(10) 0.73475(9) 0.0158(2) Uani 1 1 d . . . . .
C19 C 0.50713(12) 0.60981(10) 0.65959(9) 0.0158(2) Uani 1 1 d . . . . .
C20 C 0.60286(12) 0.65512(10) 0.66640(9) 0.0162(2) Uani 1 1 d . . . . .
H20 H 0.636647 0.627763 0.721116 0.019 Uiso 1 1 calc R U . . .
C21 C 0.65085(12) 0.73928(10) 0.59567(9) 0.0156(2) Uani 1 1 d . . . . .
C22 C 0.74122(12) 0.79361(10) 0.60633(9) 0.0160(3) Uani 1 1 d . . . . .
C23 C 0.79078(12) 1.00134(11) 0.36673(9) 0.0173(3) Uani 1 1 d . . . . .
C24 C 0.75285(14) 1.10886(11) 0.36661(10) 0.0226(3) Uani 1 1 d . . . . .
H24 H 0.698371 1.127843 0.420176 0.027 Uiso 1 1 calc R U . . .
C25 C 0.79404(15) 1.18884(12) 0.28870(10) 0.0272(3) Uani 1 1 d . . . . .
H25 H 0.766843 1.262164 0.289022 0.033 Uiso 1 1 calc R U . . .
C26 C 0.87459(15) 1.16189(13) 0.21065(10) 0.0304(3) Uani 1 1 d . . . . .
H26 H 0.902069 1.216667 0.157294 0.036 Uiso 1 1 calc R U . . .
C27 C 0.91500(15) 1.05490(13) 0.21054(10) 0.0303(3) Uani 1 1 d . . . . .
H27 H 0.971476 1.036181 0.157453 0.036 Uiso 1 1 calc R U . . .
C28 C 0.87299(13) 0.97490(12) 0.28805(9) 0.0231(3) Uani 1 1 d . . . . .
H28 H 0.900434 0.901664 0.287469 0.028 Uiso 1 1 calc R U . . .
C29 C 0.60452(12) 0.89779(10) 0.34954(8) 0.0161(3) Uani 1 1 d . . . . .
C30 C 0.52059(13) 0.99558(11) 0.32776(9) 0.0209(3) Uani 1 1 d . . . . .
H30 H 0.498650 1.042155 0.366632 0.025 Uiso 1 1 calc R U . . .
C31 C 0.46874(15) 1.02556(12) 0.24976(10) 0.0262(3) Uani 1 1 d . . . . .
H31 H 0.411473 1.092587 0.235342 0.031 Uiso 1 1 calc R U . . .
C32 C 0.50011(15) 0.95813(12) 0.19263(10) 0.0263(3) Uani 1 1 d . . . . .
H32 H 0.464143 0.978637 0.139285 0.032 Uiso 1 1 calc R U . . .
C33 C 0.58390(15) 0.86096(12) 0.21363(10) 0.0256(3) Uani 1 1 d . . . . .
H33 H 0.605817 0.814736 0.174453 0.031 Uiso 1 1 calc R U . . .
C34 C 0.63617(14) 0.83059(11) 0.29163(9) 0.0216(3) Uani 1 1 d . . . . .
H34 H 0.693784 0.763687 0.305644 0.026 Uiso 1 1 calc R U . . .
C35 C 0.29242(12) 0.66822(10) 0.48610(9) 0.0162(3) Uani 1 1 d . . . . .
C36 C 0.36357(13) 0.65433(11) 0.40013(9) 0.0198(3) Uani 1 1 d . . . . .
H36 H 0.443325 0.604970 0.396713 0.024 Uiso 1 1 calc R U . . .
C37 C 0.31895(14) 0.71189(11) 0.31967(9) 0.0230(3) Uani 1 1 d . . . . .
H37 H 0.368510 0.702392 0.261440 0.028 Uiso 1 1 calc R U . . .
C38 C 0.20189(14) 0.78340(11) 0.32418(10) 0.0243(3) Uani 1 1 d . . . . .
H38 H 0.171809 0.823800 0.269044 0.029 Uiso 1 1 calc R U . . .
C39 C 0.12903(14) 0.79555(11) 0.40964(10) 0.0236(3) Uani 1 1 d . . . . .
H39 H 0.047994 0.843214 0.413024 0.028 Uiso 1 1 calc R U . . .
C40 C 0.17381(13) 0.73856(11) 0.49008(9) 0.0195(3) Uani 1 1 d . . . . .
H40 H 0.123362 0.747491 0.548266 0.023 Uiso 1 1 calc R U . . .
C41 C 0.17404(12) 0.50666(10) 0.64117(9) 0.0176(3) Uani 1 1 d . . . . .
C42 C 0.18795(14) 0.44005(11) 0.58539(10) 0.0230(3) Uani 1 1 d . . . . .
H42 H 0.269972 0.419461 0.548879 0.028 Uiso 1 1 calc R U . . .
C43 C 0.08286(16) 0.40345(13) 0.58270(12) 0.0320(3) Uani 1 1 d . . . . .
H43 H 0.093503 0.356777 0.545544 0.038 Uiso 1 1 calc R U . . .
C44 C -0.03782(15) 0.43529(13) 0.63451(12) 0.0346(4) Uani 1 1 d . . . . .
H44 H -0.109926 0.410968 0.632246 0.042 Uiso 1 1 calc R U . . .
C45 C -0.05303(14) 0.50243(13) 0.68940(12) 0.0316(3) Uani 1 1 d . . . . .
H45 H -0.135616 0.524455 0.724547 0.038 Uiso 1 1 calc R U . . .
C46 C 0.05260(13) 0.53759(12) 0.69306(10) 0.0245(3) Uani 1 1 d . . . . .
H46 H 0.041913 0.583094 0.731263 0.029 Uiso 1 1 calc R U . . .
C47 C 0.08196(16) 0.28396(15) 0.93638(11) 0.0378(4) Uani 1 1 d . . . . .
H47A H 0.023312 0.242272 0.985953 0.057 Uiso 1 1 calc R U . . .
H47B H 0.121296 0.246391 0.888061 0.057 Uiso 1 1 calc R U . . .
H47C H 0.033884 0.355134 0.909586 0.057 Uiso 1 1 calc R U . . .
C48 C 0.27561(15) 0.16062(12) 1.05112(10) 0.0268(3) Uani 1 1 d . . . . .
H48A H 0.206255 0.131228 1.099933 0.040 Uiso 1 1 calc R U . . .
H48B H 0.343506 0.162970 1.079244 0.040 Uiso 1 1 calc R U . . .
H48C H 0.311118 0.114780 1.008817 0.040 Uiso 1 1 calc R U . . .
C49 C 0.13365(15) 0.38714(12) 1.06538(11) 0.0321(3) Uani 1 1 d . . . . .
H49A H 0.054688 0.363853 1.105356 0.048 Uiso 1 1 calc R U . . .
H49B H 0.112765 0.461973 1.028918 0.048 Uiso 1 1 calc R U . . .
H49C H 0.193176 0.381486 1.103800 0.048 Uiso 1 1 calc R U . . .
C50 C 0.60998(16) 0.16894(12) 0.96182(10) 0.0297(3) Uani 1 1 d . . . . .
H50A H 0.655247 0.123417 1.011194 0.045 Uiso 1 1 calc R U . . .
H50B H 0.667684 0.169308 0.901311 0.045 Uiso 1 1 calc R U . . .
H50C H 0.534413 0.140580 0.966741 0.045 Uiso 1 1 calc R U . . .
C51 C 0.48088(16) 0.31172(12) 1.09608(10) 0.0289(3) Uani 1 1 d . . . . .
H51A H 0.538969 0.265246 1.136900 0.043 Uiso 1 1 calc R U . . .
H51B H 0.399992 0.285539 1.114617 0.043 Uiso 1 1 calc R U . . .
H51C H 0.463428 0.385433 1.100988 0.043 Uiso 1 1 calc R U . . .
C52 C 0.70661(16) 0.36595(15) 0.94427(12) 0.0387(4) Uani 1 1 d . . . . .
H52A H 0.761773 0.322763 0.988160 0.058 Uiso 1 1 calc R U . . .
H52B H 0.683173 0.440406 0.948067 0.058 Uiso 1 1 calc R U . . .
H52C H 0.752975 0.364130 0.881156 0.058 Uiso 1 1 calc R U . . .

loop_
_atom_site_aniso_label
_atom_site_aniso_U_11
_atom_site_aniso_U_22
_atom_site_aniso_U_33
_atom_site_aniso_U_23
_atom_site_aniso_U_13
_atom_site_aniso_U_12
Si1 0.01942(19) 0.02248(19) 0.01714(18) 0.00328(14) -0.00253(14) -0.00764(14)
Si2 0.02154(19) 0.01966(18) 0.01674(18) 0.00138(14) -0.00759(14) -0.00566(14)
N1 0.0196(6) 0.0230(6) 0.0163(5) -0.0028(4) -0.0043(4) -0.0073(4)
C2 0.0215(7) 0.0265(7) 0.0162(6) -0.0030(5) -0.0059(5) -0.0084(5)
C3 0.0212(7) 0.0270(7) 0.0202(7) -0.0050(5) -0.0044(5) -0.0117(6)
C4 0.0198(6) 0.0222(7) 0.0188(6) -0.0028(5) -0.0025(5) -0.0096(5)
C5 0.0146(6) 0.0188(6) 0.0159(6) -0.0044(5) -0.0016(5) -0.0046(5)
C6 0.0160(6) 0.0159(6) 0.0146(6) -0.0028(5) -0.0013(5) -0.0030(5)
C7 0.0158(6) 0.0152(6) 0.0145(6) -0.0026(5) -0.0022(5) -0.0028(5)
C8 0.0155(6) 0.0146(6) 0.0143(6) -0.0032(5) -0.0023(5) -0.0022(5)
C9 0.0179(6) 0.0170(6) 0.0139(6) -0.0019(5) -0.0044(5) -0.0035(5)
C10 0.0163(6) 0.0152(6) 0.0151(6) -0.0031(5) -0.0036(5) -0.0027(5)
C11 0.0168(6) 0.0154(6) 0.0155(6) -0.0033(5) -0.0038(5) -0.0033(5)
C12 0.0157(6) 0.0151(6) 0.0177(6) -0.0031(5) -0.0042(5) -0.0029(5)
C13 0.0177(6) 0.0150(6) 0.0159(6) -0.0030(5) -0.0035(5) -0.0029(5)
C14 0.0170(6) 0.0175(6) 0.0191(6) -0.0026(5) -0.0031(5) -0.0050(5)
C15 0.0193(6) 0.0165(6) 0.0170(6) -0.0016(5) -0.0025(5) -0.0044(5)
C16 0.0196(6) 0.0158(6) 0.0154(6) -0.0024(5) -0.0039(5) -0.0033(5)
C17 0.0177(6) 0.0168(6) 0.0170(6) -0.0034(5) -0.0045(5) -0.0046(5)
C18 0.0167(6) 0.0147(6) 0.0148(6) -0.0030(5) -0.0025(5) -0.0034(5)
C19 0.0157(6) 0.0149(6) 0.0151(6) -0.0026(5) -0.0031(5) -0.0024(5)
C20 0.0168(6) 0.0166(6) 0.0138(6) -0.0014(5) -0.0045(5) -0.0032(5)
C21 0.0148(6) 0.0162(6) 0.0151(6) -0.0038(5) -0.0023(5) -0.0032(5)
C22 0.0154(6) 0.0175(6) 0.0140(6) -0.0032(5) -0.0022(5) -0.0037(5)
C23 0.0157(6) 0.0211(6) 0.0156(6) -0.0012(5) -0.0050(5) -0.0073(5)
C24 0.0233(7) 0.0221(7) 0.0220(7) -0.0038(5) -0.0032(5) -0.0079(5)
C25 0.0314(8) 0.0201(7) 0.0295(8) 0.0012(6) -0.0098(6) -0.0105(6)
C26 0.0328(8) 0.0334(8) 0.0214(7) 0.0071(6) -0.0061(6) -0.0184(7)
C27 0.0300(8) 0.0406(9) 0.0173(7) -0.0032(6) 0.0017(6) -0.0150(7)
C28 0.0220(7) 0.0259(7) 0.0203(7) -0.0043(6) -0.0030(5) -0.0066(6)
C29 0.0168(6) 0.0168(6) 0.0133(6) 0.0005(5) -0.0019(5) -0.0079(5)
C30 0.0227(7) 0.0190(6) 0.0207(7) -0.0051(5) -0.0052(5) -0.0029(5)
C31 0.0304(8) 0.0207(7) 0.0257(7) -0.0024(6) -0.0137(6) 0.0014(6)
C32 0.0351(8) 0.0249(7) 0.0198(7) 0.0003(6) -0.0143(6) -0.0063(6)
C33 0.0378(8) 0.0224(7) 0.0183(7) -0.0047(5) -0.0092(6) -0.0061(6)
C34 0.0282(7) 0.0159(6) 0.0191(6) -0.0021(5) -0.0073(5) -0.0024(5)
C35 0.0179(6) 0.0152(6) 0.0167(6) -0.0007(5) -0.0052(5) -0.0081(5)
C36 0.0206(7) 0.0196(6) 0.0198(6) -0.0043(5) -0.0057(5) -0.0043(5)
C37 0.0280(7) 0.0254(7) 0.0170(6) -0.0051(5) -0.0053(5) -0.0076(6)
C38 0.0298(7) 0.0240(7) 0.0197(7) -0.0001(5) -0.0122(6) -0.0062(6)
C39 0.0222(7) 0.0227(7) 0.0251(7) -0.0038(6) -0.0098(6) -0.0013(5)
C40 0.0192(6) 0.0204(6) 0.0186(6) -0.0035(5) -0.0047(5) -0.0050(5)
C41 0.0182(6) 0.0153(6) 0.0171(6) 0.0026(5) -0.0066(5) -0.0054(5)
C42 0.0237(7) 0.0204(7) 0.0258(7) -0.0034(5) -0.0093(6) -0.0051(5)
C43 0.0360(9) 0.0276(8) 0.0392(9) -0.0056(7) -0.0181(7) -0.0113(6)
C44 0.0274(8) 0.0312(8) 0.0487(10) 0.0006(7) -0.0179(7) -0.0153(7)
C45 0.0179(7) 0.0321(8) 0.0391(9) 0.0000(7) -0.0057(6) -0.0082(6)
C46 0.0210(7) 0.0245(7) 0.0264(7) -0.0034(6) -0.0037(6) -0.0074(6)
C47 0.0269(8) 0.0518(10) 0.0291(8) 0.0093(7) -0.0073(6) -0.0226(7)
C48 0.0326(8) 0.0232(7) 0.0212(7) 0.0027(6) -0.0063(6) -0.0102(6)
C49 0.0300(8) 0.0281(8) 0.0257(8) -0.0009(6) 0.0033(6) -0.0031(6)
C50 0.0349(8) 0.0254(7) 0.0238(7) -0.0025(6) -0.0082(6) -0.0007(6)
C51 0.0401(9) 0.0271(8) 0.0208(7) -0.0030(6) -0.0101(6) -0.0093(6)
C52 0.0303(8) 0.0415(9) 0.0402(9) 0.0106(7) -0.0190(7) -0.0152(7)

loop_
_atom_type_symbol
_atom_type_description
_atom_type_scat_dispersion_real
_atom_type_scat_dispersion_imag
_atom_type_scat_source
C C 0.0181 0.0091 'International Tables Vol C Tables 4.2.6.8 and 6.1.1.4'
H H 0.0000 0.0000 'International Tables Vol C Tables 4.2.6.8 and 6.1.1.4'
N N 0.0311 0.0180 'International Tables Vol C Tables 4.2.6.8 and 6.1.1.4'
Si Si 0.2541 0.3302 'International Tables Vol C Tables 4.2.6.8 and 6.1.1.4'

loop_
_geom_angle_atom_site_label_1
_geom_angle_atom_site_label_2
_geom_angle_atom_site_label_3
_geom_angle
_geom_angle_site_symmetry_1
_geom_angle_site_symmetry_3
_geom_angle_publ_flag
C48 Si1 C47 105.20(8) . . ?
C48 Si1 C49 110.52(7) . . ?
C47 Si1 C49 107.91(8) . . ?
C48 Si1 C15 116.55(6) . . ?
C47 Si1 C15 108.85(6) . . ?
C49 Si1 C15 107.51(6) . . ?
C51 Si2 C52 105.86(8) . . ?
C51 Si2 C50 111.71(7) . . ?
C52 Si2 C50 106.86(8) . . ?
C51 Si2 C16 113.87(7) . . ?
C52 Si2 C16 109.70(6) . . ?
C50 Si2 C16 108.57(6) . . ?
C2 N1 C22 117.66(11) . . ?
N1 C2 C3 124.25(12) . . ?
N1 C2 H2 117.9 . . ?
C3 C2 H2 117.9 . . ?
C4 C3 C2 118.17(12) . . ?
C4 C3 H3 120.9 . . ?
C2 C3 H3 120.9 . . ?
C3 C4 C5 119.76(12) . . ?
C3 C4 H4 120.1 . . ?
C5 C4 H4 120.1 . . ?
C4 C5 C22 117.47(12) . . ?
C4 C5 C6 122.24(12) . . ?
C22 C5 C6 120.28(11) . . ?
C7 C6 C5 119.97(11) . . ?
C7 C6 C23 119.42(11) . . ?
C5 C6 C23 120.60(11) . . ?
C6 C7 C8 120.74(12) . . ?
C6 C7 C29 121.38(11) . . ?
C8 C7 C29 117.83(11) . . ?
C9 C8 C21 118.61(11) . . ?
C9 C8 C7 120.88(11) . . ?
C21 C8 C7 120.46(11) . . ?
C8 C9 C10 122.56(12) . . ?
C8 C9 H9 118.7 . . ?
C10 C9 H9 118.7 . . ?
C9 C10 C19 118.66(11) . . ?
C9 C10 C11 120.74(11) . . ?
C19 C10 C11 120.45(11) . . ?
C12 C11 C10 120.46(11) . . ?
C12 C11 C35 121.87(11) . . ?
C10 C11 C35 117.41(11) . . ?
C11 C12 C13 120.15(12) . . ?
C11 C12 C41 121.00(11) . . ?
C13 C12 C41 118.83(11) . . ?
C14 C13 C18 118.11(12) . . ?
C14 C13 C12 121.21(12) . . ?
C18 C13 C12 120.68(11) . . ?
C15 C14 C13 124.35(12) . . ?
C15 C14 H14 117.8 . . ?
C13 C14 H14 117.8 . . ?
C14 C15 C16 117.38(11) . . ?
C14 C15 Si1 112.78(10) . . ?
C16 C15 Si1 129.39(10) . . ?
C17 C16 C15 117.64(11) . . ?
C17 C16 Si2 115.64(10) . . ?
C15 C16 Si2 126.22(9) . . ?
C16 C17 C18 124.44(12) . . ?
C16 C17 H17 117.8 . . ?
C18 C17 H17 117.8 . . ?
C17 C18 C13 117.45(11) . . ?
C17 C18 C19 123.04(12) . . ?
C13 C18 C19 119.49(11) . . ?
C20 C19 C10 118.61(11) . . ?
C20 C19 C18 122.91(11) . . ?
C10 C19 C18 118.37(11) . . ?
C19 C20 C21 122.35(12) . . ?
C19 C20 H20 118.8 . . ?
C21 C20 H20 118.8 . . ?
C20 C21 C8 119.08(11) . . ?
C20 C21 C22 122.34(11) . . ?
C8 C21 C22 118.48(11) . . ?
N1 C22 C5 122.61(12) . . ?
N1 C22 C21 117.64(11) . . ?
C5 C22 C21 119.72(11) . . ?
C24 C23 C28 118.88(12) . . ?
C24 C23 C6 121.55(12) . . ?
C28 C23 C6 119.47(12) . . ?
C23 C24 C25 120.52(13) . . ?
C23 C24 H24 119.7 . . ?
C25 C24 H24 119.7 . . ?
C26 C25 C24 120.17(14) . . ?
C26 C25 H25 119.9 . . ?
C24 C25 H25 119.9 . . ?
C25 C26 C27 119.86(13) . . ?
C25 C26 H26 120.1 . . ?
C27 C26 H26 120.1 . . ?
C26 C27 C28 120.04(14) . . ?
C26 C27 H27 120.0 . . ?
C28 C27 H27 120.0 . . ?
C27 C28 C23 120.51(14) . . ?
C27 C28 H28 119.7 . . ?
C23 C28 H28 119.7 . . ?
C30 C29 C34 119.10(12) . . ?
C30 C29 C7 119.88(12) . . ?
C34 C29 C7 120.95(12) . . ?
C31 C30 C29 120.41(13) . . ?
C31 C30 H30 119.8 . . ?
C29 C30 H30 119.8 . . ?
C30 C31 C32 120.23(13) . . ?
C30 C31 H31 119.9 . . ?
C32 C31 H31 119.9 . . ?
C33 C32 C31 119.69(13) . . ?
C33 C32 H32 120.2 . . ?
C31 C32 H32 120.2 . . ?
C32 C33 C34 120.31(13) . . ?
C32 C33 H33 119.8 . . ?
C34 C33 H33 119.8 . . ?
C33 C34 C29 120.26(13) . . ?
C33 C34 H34 119.9 . . ?
C29 C34 H34 119.9 . . ?
C40 C35 C36 118.85(12) . . ?
C40 C35 C11 120.03(11) . . ?
C36 C35 C11 120.95(12) . . ?
C37 C36 C35 120.65(13) . . ?
C37 C36 H36 119.7 . . ?
C35 C36 H36 119.7 . . ?
C36 C37 C38 120.02(13) . . ?
C36 C37 H37 120.0 . . ?
C38 C37 H37 120.0 . . ?
C39 C38 C37 119.66(13) . . ?
C39 C38 H38 120.2 . . ?
C37 C38 H38 120.2 . . ?
C40 C39 C38 120.38(13) . . ?
C40 C39 H39 119.8 . . ?
C38 C39 H39 119.8 . . ?
C39 C40 C35 120.39(13) . . ?
C39 C40 H40 119.8 . . ?
C35 C40 H40 119.8 . . ?
C42 C41 C46 118.95(13) . . ?
C42 C41 C12 120.08(12) . . ?
C46 C41 C12 120.96(12) . . ?
C43 C42 C41 120.58(14) . . ?
C43 C42 H42 119.7 . . ?
C41 C42 H42 119.7 . . ?
C42 C43 C44 119.85(15) . . ?
C42 C43 H43 120.1 . . ?
C44 C43 H43 120.1 . . ?
C45 C44 C43 120.05(14) . . ?
C45 C44 H44 120.0 . . ?
C43 C44 H44 120.0 . . ?
C44 C45 C46 119.97(15) . . ?
C44 C45 H45 120.0 . . ?
C46 C45 H45 120.0 . . ?
C45 C46 C41 120.57(14) . . ?
C45 C46 H46 119.7 . . ?
C41 C46 H46 119.7 . . ?
Si1 C47 H47A 109.5 . . ?
Si1 C47 H47B 109.5 . . ?
H47A C47 H47B 109.5 . . ?
Si1 C47 H47C 109.5 . . ?
H47A C47 H47C 109.5 . . ?
H47B C47 H47C 109.5 . . ?
Si1 C48 H48A 109.5 . . ?
Si1 C48 H48B 109.5 . . ?
H48A C48 H48B 109.5 . . ?
Si1 C48 H48C 109.5 . . ?
H48A C48 H48C 109.5 . . ?
H48B C48 H48C 109.5 . . ?
Si1 C49 H49A 109.5 . . ?
Si1 C49 H49B 109.5 . . ?
H49A C49 H49B 109.5 . . ?
Si1 C49 H49C 109.5 . . ?
H49A C49 H49C 109.5 . . ?
H49B C49 H49C 109.5 . . ?
Si2 C50 H50A 109.5 . . ?
Si2 C50 H50B 109.5 . . ?
H50A C50 H50B 109.5 . . ?
Si2 C50 H50C 109.5 . . ?
H50A C50 H50C 109.5 . . ?
H50B C50 H50C 109.5 . . ?
Si2 C51 H51A 109.5 . . ?
Si2 C51 H51B 109.5 . . ?
H51A C51 H51B 109.5 . . ?
Si2 C51 H51C 109.5 . . ?
H51A C51 H51C 109.5 . . ?
H51B C51 H51C 109.5 . . ?
Si2 C52 H52A 109.5 . . ?
Si2 C52 H52B 109.5 . . ?
H52A C52 H52B 109.5 . . ?
Si2 C52 H52C 109.5 . . ?
H52A C52 H52C 109.5 . . ?
H52B C52 H52C 109.5 . . ?

loop_
_geom_bond_atom_site_label_1
_geom_bond_atom_site_label_2
_geom_bond_distance
_geom_bond_site_symmetry_2
_geom_bond_publ_flag
Si1 C48 1.8662(15) . ?
Si1 C47 1.8729(16) . ?
Si1 C49 1.8742(16) . ?
Si1 C15 1.9018(13) . ?
Si2 C51 1.8662(15) . ?
Si2 C52 1.8712(16) . ?
Si2 C50 1.8766(16) . ?
Si2 C16 1.8961(13) . ?
N1 C2 1.3252(17) . ?
N1 C22 1.3548(16) . ?
C2 C3 1.3995(19) . ?
C2 H2 0.9500 . ?
C3 C4 1.3761(19) . ?
C3 H3 0.9500 . ?
C4 C5 1.4043(18) . ?
C4 H4 0.9500 . ?
C5 C22 1.4170(17) . ?
C5 C6 1.4533(17) . ?
C6 C7 1.3658(18) . ?
C6 C23 1.4992(17) . ?
C7 C8 1.4516(17) . ?
C7 C29 1.4926(17) . ?
C8 C9 1.3931(18) . ?
C8 C21 1.4213(17) . ?
C9 C10 1.3978(17) . ?
C9 H9 0.9500 . ?
C10 C19 1.4293(17) . ?
C10 C11 1.4547(17) . ?
C11 C12 1.3666(18) . ?
C11 C35 1.4945(17) . ?
C12 C13 1.4540(17) . ?
C12 C41 1.4949(17) . ?
C13 C14 1.4099(18) . ?
C13 C18 1.4099(18) . ?
C14 C15 1.3868(18) . ?
C14 H14 0.9500 . ?
C15 C16 1.4400(18) . ?
C16 C17 1.3918(18) . ?
C17 C18 1.4079(18) . ?
C17 H17 0.9500 . ?
C18 C19 1.4574(17) . ?
C19 C20 1.3945(18) . ?
C20 C21 1.3963(17) . ?
C20 H20 0.9500 . ?
C21 C22 1.4536(17) . ?
C23 C24 1.3900(19) . ?
C23 C28 1.3960(19) . ?
C24 C25 1.3905(19) . ?
C24 H24 0.9500 . ?
C25 C26 1.385(2) . ?
C25 H25 0.9500 . ?
C26 C27 1.385(2) . ?
C26 H26 0.9500 . ?
C27 C28 1.390(2) . ?
C27 H27 0.9500 . ?
C28 H28 0.9500 . ?
C29 C30 1.3893(18) . ?
C29 C34 1.3930(19) . ?
C30 C31 1.3843(19) . ?
C30 H30 0.9500 . ?
C31 C32 1.386(2) . ?
C31 H31 0.9500 . ?
C32 C33 1.382(2) . ?
C32 H32 0.9500 . ?
C33 C34 1.3865(19) . ?
C33 H33 0.9500 . ?
C34 H34 0.9500 . ?
C35 C40 1.3937(18) . ?
C35 C36 1.3961(18) . ?
C36 C37 1.3867(19) . ?
C36 H36 0.9500 . ?
C37 C38 1.388(2) . ?
C37 H37 0.9500 . ?
C38 C39 1.388(2) . ?
C38 H38 0.9500 . ?
C39 C40 1.3861(19) . ?
C39 H39 0.9500 . ?
C40 H40 0.9500 . ?
C41 C42 1.3933(19) . ?
C41 C46 1.3936(19) . ?
C42 C43 1.390(2) . ?
C42 H42 0.9500 . ?
C43 C44 1.390(2) . ?
C43 H43 0.9500 . ?
C44 C45 1.385(2) . ?
C44 H44 0.9500 . ?
C45 C46 1.390(2) . ?
C45 H45 0.9500 . ?
C46 H46 0.9500 . ?
C47 H47A 0.9800 . ?
C47 H47B 0.9800 . ?
C47 H47C 0.9800 . ?
C48 H48A 0.9800 . ?
C48 H48B 0.9800 . ?
C48 H48C 0.9800 . ?
C49 H49A 0.9800 . ?
C49 H49B 0.9800 . ?
C49 H49C 0.9800 . ?
C50 H50A 0.9800 . ?
C50 H50B 0.9800 . ?
C50 H50C 0.9800 . ?
C51 H51A 0.9800 . ?
C51 H51B 0.9800 . ?
C51 H51C 0.9800 . ?
C52 H52A 0.9800 . ?
C52 H52B 0.9800 . ?
C52 H52C 0.9800 . ?
